data_4068603
loop_
_publ_author_name
'Whited, Matthew T.'
'Grubbs, Robert H.'

_publ_section_title
;
 Elucidation of Heterocumulene Activation by a Nucleophilic-at-Metal
 Iridium(I) Carbene
;
_journal_issue 1
_journal_name_full Organometallics
_journal_page_first 161
_journal_paper_doi 10.1021/om8009766
_journal_volume 28
_journal_year 2009
_chemical_formula_sum 'C33 H45 Ir N2 P2'
_chemical_formula_weight 723.85
_chemical_name_systematic
; 
 ? 
;
_space_group_IT_number 14
_symmetry_cell_setting monoclinic
_symmetry_space_group_name_Hall '-P 2ybc'
_symmetry_space_group_name_H-M 'P 1 21/c 1'
_atom_sites_solution_hydrogens geom
_atom_sites_solution_primary direct
_atom_sites_solution_secondary difmap
_audit_creation_method SHELXL-97
_cell_angle_alpha 90.00
_cell_angle_beta 95.658(4)
_cell_angle_gamma 90.00
_cell_formula_units_Z 4
_cell_length_a 12.9701(12)
_cell_length_b 10.4300(16)
_cell_length_c 23.824(3)
_cell_measurement_reflns_used 9263
_cell_measurement_temperature 296(2)
_cell_measurement_theta_max 46.05
_cell_measurement_theta_min 2.96
_cell_volume 3207.2(7)
_computing_cell_refinement 'Bruker SMART'
_computing_data_collection 'Bruker SMART'
_computing_data_reduction 'Bruker SAINT'
_computing_molecular_graphics 'Bruker SHELXTL'
_computing_publication_material 'Bruker SHELXTL'
_computing_structure_refinement 'SHELXL-97 (Sheldrick, 1997)'
_computing_structure_solution 'SHELXS-97 (Sheldrick, 1990)'
_diffrn_ambient_temperature 296(2)
_diffrn_measured_fraction_theta_full 0.997
_diffrn_measured_fraction_theta_max 0.997
_diffrn_measurement_device_type 'CCD area detector'
_diffrn_measurement_method 'phi and omega scans'
_diffrn_radiation_monochromator graphite
_diffrn_radiation_source 'fine-focus sealed tube'
_diffrn_radiation_type MoK\a
_diffrn_radiation_wavelength 0.71073
_diffrn_reflns_av_R_equivalents 0.0543
_diffrn_reflns_av_sigmaI/netI 0.0363
_diffrn_reflns_limit_h_max 26
_diffrn_reflns_limit_h_min -26
_diffrn_reflns_limit_k_max 21
_diffrn_reflns_limit_k_min -21
_diffrn_reflns_limit_l_max 48
_diffrn_reflns_limit_l_min -48
_diffrn_reflns_number 244750
_diffrn_reflns_theta_full 46.83
_diffrn_reflns_theta_max 46.83
_diffrn_reflns_theta_min 1.72
_exptl_absorpt_coefficient_mu 4.286
_exptl_absorpt_correction_T_max 0.651
_exptl_absorpt_correction_T_min 0.534
_exptl_absorpt_correction_type multi-scan
_exptl_absorpt_process_details 'Bruker SADABS'
_exptl_crystal_colour orange
_exptl_crystal_density_diffrn 1.499
_exptl_crystal_density_method 'not measured'
_exptl_crystal_description prism
_exptl_crystal_F_000 1456
_exptl_crystal_size_max 0.17
_exptl_crystal_size_mid 0.15
_exptl_crystal_size_min 0.10
_refine_diff_density_max 4.014
_refine_diff_density_min -1.729
_refine_diff_density_rms 0.144
_refine_ls_extinction_method none
_refine_ls_goodness_of_fit_ref 1.375
_refine_ls_hydrogen_treatment constr
_refine_ls_matrix_type full
_refine_ls_number_parameters 353
_refine_ls_number_reflns 28943
_refine_ls_number_restraints 0
_refine_ls_restrained_S_all 1.375
_refine_ls_R_factor_all 0.0515
_refine_ls_R_factor_gt 0.0277
_refine_ls_shift/su_max 0.008
_refine_ls_shift/su_mean 0.000
_refine_ls_structure_factor_coef Fsqd
_refine_ls_weighting_details 'calc w=1/[\s^2^(Fo^2^)+(0.0000P)^2^+0.0000P] where P=(Fo^2^+2Fc^2^)/3'
_refine_ls_weighting_scheme calc
_refine_ls_wR_factor_gt 0.0369
_refine_ls_wR_factor_ref 0.0386
_reflns_number_gt 21382
_reflns_number_total 28943
_reflns_threshold_expression >2sigma(I)
_cod_data_source_file om8009766_si_002.cif
_cod_data_source_block mtw85abs
_cod_depositor_comments
;
The following automatic conversions were performed:

'_symmetry_cell_setting' value 'Monoclinic' changed to 'monoclinic'
according to /home/saulius/struct/CIF-dictionaries/cif_core.dic
dictionary named 'cif_core.dic' version 2.4.2 from 2011-04-26.

Automatic conversion script
Id: cif_fix_values 1715 2011-07-08 13:25:40Z adriana 
;
_cod_original_cell_volume 3207.1(7)
_cod_original_sg_symbol_H-M P2(1)/c
_cod_database_code 4068603

loop_
_symmetry_equiv_pos_as_xyz
'x, y, z'
'-x, y+1/2, -z+1/2'
'-x, -y, -z'
'x, -y-1/2, z-1/2'

loop_
_atom_site_label
_atom_site_type_symbol
_atom_site_fract_x
_atom_site_fract_y
_atom_site_fract_z
_atom_site_U_iso_or_equiv
_atom_site_adp_type
_atom_site_occupancy
_atom_site_symmetry_multiplicity
_atom_site_calc_flag
_atom_site_refinement_flags
Ir1 Ir 0.625387(3) 0.906734(3) 0.374272(1) 0.01154(1) Uani 1 1 d .
P1 P 0.60059(2) 0.76234(2) 0.443590(9) 0.01190(4) Uani 1 1 d .
P2 P 0.70197(2) 1.04726(2) 0.317433(10) 0.01295(4) Uani 1 1 d .
N1 N 0.77835(7) 0.85772(8) 0.39770(3) 0.01426(14) Uani 1 1 d .
N2 N 0.39833(7) 0.96448(9) 0.33766(4) 0.01868(16) Uani 1 1 d .
C1 C 0.80134(8) 0.73813(9) 0.42222(4) 0.01371(15) Uani 1 1 d .
C2 C 0.89467(8) 0.67059(10) 0.41930(4) 0.01644(17) Uani 1 1 d .
H2 H 0.9480 0.7084 0.4018 0.020 Uiso 1 1 calc R
C3 C 0.90847(8) 0.54863(10) 0.44212(4) 0.01770(17) Uani 1 1 d .
H3 H 0.9709 0.5065 0.4391 0.021 Uiso 1 1 calc R
C4 C 0.83170(9) 0.48690(10) 0.46947(4) 0.01745(17) Uani 1 1 d .
C5 C 0.73843(8) 0.55218(10) 0.47139(4) 0.01614(17) Uani 1 1 d .
H5 H 0.6854 0.5131 0.4887 0.019 Uiso 1 1 calc R
C6 C 0.72175(8) 0.67446(9) 0.44819(4) 0.01368(15) Uani 1 1 d .
C7 C 0.85005(10) 0.35551(11) 0.49526(5) 0.0231(2) Uani 1 1 d .
H7A H 0.8691 0.3639 0.5351 0.035 Uiso 1 1 calc R
H7B H 0.9049 0.3136 0.4781 0.035 Uiso 1 1 calc R
H7C H 0.7878 0.3055 0.4890 0.035 Uiso 1 1 calc R
C8 C 0.85677(8) 0.94670(10) 0.38999(4) 0.01445(16) Uani 1 1 d .
C9 C 0.95289(8) 0.95139(11) 0.42277(4) 0.01853(18) Uani 1 1 d .
H9 H 0.9697 0.8880 0.4496 0.022 Uiso 1 1 calc R
C10 C 1.02301(9) 1.04907(11) 0.41576(5) 0.0225(2) Uani 1 1 d .
H10 H 1.0856 1.0503 0.4384 0.027 Uiso 1 1 calc R
C11 C 1.00227(9) 1.14598(11) 0.37553(5) 0.0238(2) Uani 1 1 d .
C12 C 0.90750(9) 1.14218(11) 0.34312(5) 0.02062(19) Uani 1 1 d .
H12 H 0.8919 1.2055 0.3161 0.025 Uiso 1 1 calc R
C13 C 0.83454(8) 1.04559(10) 0.34992(4) 0.01584(16) Uani 1 1 d .
C14 C 1.08071(11) 1.25088(14) 0.36898(7) 0.0364(3) Uani 1 1 d .
H14A H 1.0992 1.2908 0.4049 0.055 Uiso 1 1 calc R
H14B H 1.0513 1.3138 0.3427 0.055 Uiso 1 1 calc R
H14C H 1.1414 1.2146 0.3552 0.055 Uiso 1 1 calc R
C15 C 0.59173(9) 0.83213(10) 0.51448(4) 0.01633(17) Uani 1 1 d .
H15 H 0.5251 0.8767 0.5138 0.020 Uiso 1 1 calc R
C16 C 0.67771(10) 0.93225(12) 0.52580(5) 0.0247(2) Uani 1 1 d .
H16A H 0.6715 0.9728 0.5615 0.037 Uiso 1 1 calc R
H16B H 0.6715 0.9956 0.4964 0.037 Uiso 1 1 calc R
H16C H 0.7440 0.8910 0.5266 0.037 Uiso 1 1 calc R
C17 C 0.59642(10) 0.73253(12) 0.56183(4) 0.0242(2) Uani 1 1 d .
H17A H 0.6616 0.6883 0.5638 0.036 Uiso 1 1 calc R
H17B H 0.5410 0.6721 0.5543 0.036 Uiso 1 1 calc R
H17C H 0.5896 0.7747 0.5971 0.036 Uiso 1 1 calc R
C18 C 0.49745(8) 0.64125(9) 0.43390(4) 0.01488(16) Uani 1 1 d .
H18 H 0.5116 0.5740 0.4624 0.018 Uiso 1 1 calc R
C19 C 0.39205(9) 0.70070(11) 0.44110(5) 0.0218(2) Uani 1 1 d .
H19A H 0.3810 0.7733 0.4165 0.033 Uiso 1 1 calc R
H19B H 0.3903 0.7279 0.4795 0.033 Uiso 1 1 calc R
H19C H 0.3386 0.6383 0.4319 0.033 Uiso 1 1 calc R
C20 C 0.49860(10) 0.58137(10) 0.37528(4) 0.0209(2) Uani 1 1 d .
H20A H 0.4488 0.5131 0.3710 0.031 Uiso 1 1 calc R
H20B H 0.5664 0.5480 0.3711 0.031 Uiso 1 1 calc R
H20C H 0.4813 0.6455 0.3470 0.031 Uiso 1 1 calc R
C21 C 0.66360(9) 1.21726(10) 0.31742(4) 0.01975(18) Uani 1 1 d .
H21 H 0.7126 1.2666 0.2973 0.024 Uiso 1 1 calc R
C22 C 0.67151(12) 1.26343(13) 0.37881(6) 0.0342(3) Uani 1 1 d .
H22A H 0.6250 1.2146 0.3994 0.051 Uiso 1 1 calc R
H22B H 0.6533 1.3526 0.3798 0.051 Uiso 1 1 calc R
H22C H 0.7412 1.2520 0.3957 0.051 Uiso 1 1 calc R
C23 C 0.55503(9) 1.23748(10) 0.28807(5) 0.0214(2) Uani 1 1 d .
H23A H 0.5066 1.1858 0.3060 0.032 Uiso 1 1 calc R
H23B H 0.5538 1.2132 0.2491 0.032 Uiso 1 1 calc R
H23C H 0.5363 1.3262 0.2905 0.032 Uiso 1 1 calc R
C24 C 0.70362(9) 1.00200(10) 0.24252(4) 0.01909(19) Uani 1 1 d .
H24 H 0.6325 1.0108 0.2248 0.023 Uiso 1 1 calc R
C25 C 0.77198(13) 1.08654(14) 0.20917(5) 0.0347(3) Uani 1 1 d .
H25A H 0.8426 1.0806 0.2253 0.052 Uiso 1 1 calc R
H25B H 0.7491 1.1739 0.2106 0.052 Uiso 1 1 calc R
H25C H 0.7672 1.0583 0.1707 0.052 Uiso 1 1 calc R
C26 C 0.73241(12) 0.86080(12) 0.23904(5) 0.0296(3) Uani 1 1 d .
H26A H 0.7251 0.8339 0.2003 0.044 Uiso 1 1 calc R
H26B H 0.6874 0.8107 0.2600 0.044 Uiso 1 1 calc R
H26C H 0.8029 0.8489 0.2546 0.044 Uiso 1 1 calc R
C27 C 0.48823(8) 0.94374(9) 0.35073(4) 0.01415(16) Uani 1 1 d .
C28 C 0.31016(8) 0.97762(9) 0.30024(4) 0.01557(16) Uani 1 1 d .
C29 C 0.21357(9) 0.94513(12) 0.31698(5) 0.0237(2) Uani 1 1 d .
H29 H 0.2082 0.9144 0.3532 0.028 Uiso 1 1 calc R
C30 C 0.12556(10) 0.95878(14) 0.27952(6) 0.0305(3) Uani 1 1 d .
H30 H 0.0611 0.9369 0.2907 0.037 Uiso 1 1 calc R
C31 C 0.13311(11) 1.00513(13) 0.22526(6) 0.0319(3) Uani 1 1 d .
H31 H 0.0739 1.0137 0.2001 0.038 Uiso 1 1 calc R
C32 C 0.22896(11) 1.03834(12) 0.20889(5) 0.0280(2) Uani 1 1 d .
H32 H 0.2339 1.0697 0.1727 0.034 Uiso 1 1 calc R
C33 C 0.31744(9) 1.02536(10) 0.24587(4) 0.02006(19) Uani 1 1 d .
H33 H 0.3816 1.0483 0.2346 0.024 Uiso 1 1 calc R

loop_
_atom_site_aniso_label
_atom_site_aniso_U_11
_atom_site_aniso_U_22
_atom_site_aniso_U_33
_atom_site_aniso_U_23
_atom_site_aniso_U_13
_atom_site_aniso_U_12
Ir1 0.00993(1) 0.01276(1) 0.01176(1) 0.00234(1) 0.00029(1) -0.00027(1)
P1 0.01078(10) 0.01322(10) 0.01163(8) 0.00153(7) 0.00073(7) -0.00045(8)
P2 0.01305(11) 0.01188(10) 0.01383(9) 0.00200(7) 0.00090(8) -0.00031(8)
N1 0.0107(3) 0.0164(4) 0.0155(3) 0.0037(3) 0.0004(3) -0.0010(3)
N2 0.0134(4) 0.0233(4) 0.0190(3) 0.0030(3) 0.0001(3) 0.0011(3)
C1 0.0123(4) 0.0160(4) 0.0125(3) 0.0015(3) -0.0006(3) 0.0000(3)
C2 0.0124(4) 0.0205(5) 0.0163(3) 0.0026(3) 0.0010(3) 0.0001(3)
C3 0.0132(4) 0.0199(4) 0.0194(4) 0.0009(3) -0.0013(3) 0.0034(4)
C4 0.0158(5) 0.0170(4) 0.0187(4) 0.0025(3) -0.0024(3) 0.0017(3)
C5 0.0147(4) 0.0174(4) 0.0161(3) 0.0035(3) 0.0005(3) -0.0005(3)
C6 0.0124(4) 0.0154(4) 0.0129(3) 0.0015(3) 0.0000(3) 0.0007(3)
C7 0.0191(5) 0.0189(5) 0.0305(5) 0.0068(4) -0.0022(4) 0.0022(4)
C8 0.0117(4) 0.0167(4) 0.0150(3) 0.0010(3) 0.0018(3) -0.0008(3)
C9 0.0137(4) 0.0220(5) 0.0195(4) 0.0024(3) -0.0007(3) -0.0019(4)
C10 0.0128(5) 0.0263(5) 0.0280(5) 0.0012(4) -0.0013(4) -0.0032(4)
C11 0.0145(5) 0.0212(5) 0.0358(5) 0.0028(4) 0.0033(4) -0.0039(4)
C12 0.0152(5) 0.0185(5) 0.0285(5) 0.0053(4) 0.0035(4) -0.0013(4)
C13 0.0130(4) 0.0163(4) 0.0183(4) 0.0019(3) 0.0017(3) -0.0016(3)
C14 0.0200(6) 0.0304(7) 0.0584(8) 0.0097(6) 0.0013(6) -0.0091(5)
C15 0.0173(5) 0.0180(4) 0.0138(3) -0.0014(3) 0.0026(3) -0.0004(4)
C16 0.0255(6) 0.0279(6) 0.0204(4) -0.0075(4) 0.0012(4) -0.0075(4)
C17 0.0325(6) 0.0266(5) 0.0138(4) 0.0016(3) 0.0040(4) 0.0006(5)
C18 0.0149(4) 0.0144(4) 0.0151(3) 0.0032(3) 0.0001(3) -0.0020(3)
C19 0.0131(5) 0.0239(5) 0.0285(5) 0.0035(4) 0.0034(4) -0.0025(4)
C20 0.0258(5) 0.0185(5) 0.0177(4) -0.0006(3) -0.0018(3) -0.0046(4)
C21 0.0177(5) 0.0121(4) 0.0288(5) 0.0005(3) -0.0011(4) 0.0000(4)
C22 0.0314(7) 0.0269(6) 0.0414(6) -0.0175(5) -0.0110(5) 0.0087(5)
C23 0.0209(5) 0.0153(4) 0.0275(5) 0.0021(4) -0.0010(4) 0.0027(4)
C24 0.0222(5) 0.0208(5) 0.0144(3) 0.0022(3) 0.0024(3) 0.0004(4)
C25 0.0425(8) 0.0407(7) 0.0223(5) 0.0081(5) 0.0110(5) -0.0072(6)
C26 0.0402(8) 0.0251(6) 0.0247(5) -0.0047(4) 0.0089(5) 0.0053(5)
C27 0.0148(4) 0.0143(4) 0.0135(3) 0.0019(3) 0.0023(3) -0.0005(3)
C28 0.0135(4) 0.0148(4) 0.0179(4) -0.0022(3) -0.0011(3) 0.0030(3)
C29 0.0158(5) 0.0310(6) 0.0241(4) -0.0031(4) 0.0005(4) -0.0003(4)
C30 0.0141(5) 0.0378(7) 0.0385(6) -0.0070(5) -0.0033(4) -0.0002(5)
C31 0.0263(7) 0.0286(6) 0.0369(6) -0.0062(5) -0.0168(5) 0.0062(5)
C32 0.0363(7) 0.0216(5) 0.0236(5) 0.0015(4) -0.0097(4) 0.0027(5)
C33 0.0227(5) 0.0170(5) 0.0197(4) 0.0003(3) -0.0019(4) 0.0004(4)

loop_
_atom_type_symbol
_atom_type_description
_atom_type_scat_dispersion_real
_atom_type_scat_dispersion_imag
_atom_type_scat_source
C C 0.0033 0.0016 'International Tables Vol C Tables 4.2.6.8 and 6.1.1.4'
H H 0.0000 0.0000 'International Tables Vol C Tables 4.2.6.8 and 6.1.1.4'
N N 0.0061 0.0033 'International Tables Vol C Tables 4.2.6.8 and 6.1.1.4'
P P 0.1023 0.0942 'International Tables Vol C Tables 4.2.6.8 and 6.1.1.4'
Ir Ir -1.4442 7.9887 'International Tables Vol C Tables 4.2.6.8 and 6.1.1.4'

loop_
_geom_angle_atom_site_label_1
_geom_angle_atom_site_label_2
_geom_angle_atom_site_label_3
_geom_angle
C27 Ir1 N1 177.09(4)
C27 Ir1 P1 99.03(3)
N1 Ir1 P1 80.89(2)
C27 Ir1 P2 98.47(3)
N1 Ir1 P2 81.80(2)
P1 Ir1 P2 162.160(10)
C6 P1 C18 106.02(5)
C6 P1 C15 105.95(5)
C18 P1 C15 105.94(4)
C6 P1 Ir1 101.21(3)
C18 P1 Ir1 121.04(3)
C15 P1 Ir1 115.24(3)
C13 P2 C21 104.71(5)
C13 P2 C24 107.99(5)
C21 P2 C24 105.94(5)
C13 P2 Ir1 100.94(3)
C21 P2 Ir1 118.93(4)
C24 P2 Ir1 117.06(4)
C1 N1 C8 121.20(9)
C1 N1 Ir1 119.49(6)
C8 N1 Ir1 119.29(7)
C27 N2 C28 155.03(9)
N1 C1 C2 125.11(9)
N1 C1 C6 117.74(9)
C2 C1 C6 116.94(9)
C3 C2 C1 121.16(9)
C3 C2 H2 119.4
C1 C2 H2 119.4
C2 C3 C4 122.26(10)
C2 C3 H3 118.9
C4 C3 H3 118.9
C5 C4 C3 116.78(9)
C5 C4 C7 122.17(10)
C3 C4 C7 121.05(10)
C4 C5 C6 122.27(9)
C4 C5 H5 118.9
C6 C5 H5 118.9
C5 C6 C1 120.54(9)
C5 C6 P1 125.76(8)
C1 C6 P1 113.59(7)
C4 C7 H7A 109.5
C4 C7 H7B 109.5
H7A C7 H7B 109.5
C4 C7 H7C 109.5
H7A C7 H7C 109.5
H7B C7 H7C 109.5
N1 C8 C9 124.44(9)
N1 C8 C13 117.93(9)
C9 C8 C13 117.38(9)
C10 C9 C8 121.01(10)
C10 C9 H9 119.5
C8 C9 H9 119.5
C9 C10 C11 121.91(11)
C9 C10 H10 119.0
C11 C10 H10 119.0
C12 C11 C10 117.41(10)
C12 C11 C14 122.13(11)
C10 C11 C14 120.46(12)
C11 C12 C13 121.84(10)
C11 C12 H12 119.1
C13 C12 H12 119.1
C12 C13 C8 120.42(10)
C12 C13 P2 124.44(8)
C8 C13 P2 114.58(7)
C11 C14 H14A 109.5
C11 C14 H14B 109.5
H14A C14 H14B 109.5
C11 C14 H14C 109.5
H14A C14 H14C 109.5
H14B C14 H14C 109.5
C17 C15 C16 110.95(9)
C17 C15 P1 113.81(7)
C16 C15 P1 108.58(7)
C17 C15 H15 107.8
C16 C15 H15 107.8
P1 C15 H15 107.8
C15 C16 H16A 109.5
C15 C16 H16B 109.5
H16A C16 H16B 109.5
C15 C16 H16C 109.5
H16A C16 H16C 109.5
H16B C16 H16C 109.5
C15 C17 H17A 109.5
C15 C17 H17B 109.5
H17A C17 H17B 109.5
C15 C17 H17C 109.5
H17A C17 H17C 109.5
H17B C17 H17C 109.5
C19 C18 C20 110.95(9)
C19 C18 P1 110.83(7)
C20 C18 P1 108.81(7)
C19 C18 H18 108.7
C20 C18 H18 108.7
P1 C18 H18 108.7
C18 C19 H19A 109.5
C18 C19 H19B 109.5
H19A C19 H19B 109.5
C18 C19 H19C 109.5
H19A C19 H19C 109.5
H19B C19 H19C 109.5
C18 C20 H20A 109.5
C18 C20 H20B 109.5
H20A C20 H20B 109.5
C18 C20 H20C 109.5
H20A C20 H20C 109.5
H20B C20 H20C 109.5
C23 C21 C22 111.47(10)
C23 C21 P2 111.76(7)
C22 C21 P2 108.03(8)
C23 C21 H21 108.5
C22 C21 H21 108.5
P2 C21 H21 108.5
C21 C22 H22A 109.5
C21 C22 H22B 109.5
H22A C22 H22B 109.5
C21 C22 H22C 109.5
H22A C22 H22C 109.5
H22B C22 H22C 109.5
C21 C23 H23A 109.5
C21 C23 H23B 109.5
H23A C23 H23B 109.5
C21 C23 H23C 109.5
H23A C23 H23C 109.5
H23B C23 H23C 109.5
C26 C24 C25 111.83(10)
C26 C24 P2 109.00(7)
C25 C24 P2 114.66(8)
C26 C24 H24 107.0
C25 C24 H24 107.0
P2 C24 H24 107.0
C24 C25 H25A 109.5
C24 C25 H25B 109.5
H25A C25 H25B 109.5
C24 C25 H25C 109.5
H25A C25 H25C 109.5
H25B C25 H25C 109.5
C24 C26 H26A 109.5
C24 C26 H26B 109.5
H26A C26 H26B 109.5
C24 C26 H26C 109.5
H26A C26 H26C 109.5
H26B C26 H26C 109.5
N2 C27 Ir1 176.92(8)
N2 C28 C29 120.01(9)
N2 C28 C33 120.25(10)
C29 C28 C33 119.73(10)
C30 C29 C28 119.84(11)
C30 C29 H29 120.1
C28 C29 H29 120.1
C29 C30 C31 120.32(12)
C29 C30 H30 119.8
C31 C30 H30 119.8
C32 C31 C30 119.74(12)
C32 C31 H31 120.1
C30 C31 H31 120.1
C33 C32 C31 120.56(11)
C33 C32 H32 119.7
C31 C32 H32 119.7
C32 C33 C28 119.80(11)
C32 C33 H33 120.1
C28 C33 H33 120.1

loop_
_geom_bond_atom_site_label_1
_geom_bond_atom_site_label_2
_geom_bond_distance
Ir1 C27 1.8524(11)
Ir1 N1 2.0714(9)
Ir1 P1 2.2811(3)
Ir1 P2 2.2877(3)
P1 C6 1.8132(10)
P1 C18 1.8377(10)
P1 C15 1.8530(9)
P2 C13 1.8147(11)
P2 C21 1.8416(11)
P2 C24 1.8483(10)
N1 C1 1.3970(13)
N1 C8 1.4022(13)
N2 C27 1.1965(14)
N2 C28 1.3857(14)
C1 C2 1.4082(14)
C1 C6 1.4197(13)
C2 C3 1.3880(15)
C2 H2 0.9300
C3 C4 1.3995(15)
C3 H3 0.9300
C4 C5 1.3929(15)
C4 C7 1.5111(15)
C5 C6 1.3983(14)
C5 H5 0.9300
C7 H7A 0.9600
C7 H7B 0.9600
C7 H7C 0.9600
C8 C9 1.4051(15)
C8 C13 1.4156(14)
C9 C10 1.3867(16)
C9 H9 0.9300
C10 C11 1.4007(17)
C10 H10 0.9300
C11 C12 1.3861(17)
C11 C14 1.5125(17)
C12 C13 1.4025(15)
C12 H12 0.9300
C14 H14A 0.9600
C14 H14B 0.9600
C14 H14C 0.9600
C15 C17 1.5303(14)
C15 C16 1.5322(16)
C15 H15 0.9800
C16 H16A 0.9600
C16 H16B 0.9600
C16 H16C 0.9600
C17 H17A 0.9600
C17 H17B 0.9600
C17 H17C 0.9600
C18 C19 1.5261(15)
C18 C20 1.5313(13)
C18 H18 0.9800
C19 H19A 0.9600
C19 H19B 0.9600
C19 H19C 0.9600
C20 H20A 0.9600
C20 H20B 0.9600
C20 H20C 0.9600
C21 C23 1.5239(16)
C21 C22 1.5336(16)
C21 H21 0.9800
C22 H22A 0.9600
C22 H22B 0.9600
C22 H22C 0.9600
C23 H23A 0.9600
C23 H23B 0.9600
C23 H23C 0.9600
C24 C26 1.5236(17)
C24 C25 1.5277(16)
C24 H24 0.9800
C25 H25A 0.9600
C25 H25B 0.9600
C25 H25C 0.9600
C26 H26A 0.9600
C26 H26B 0.9600
C26 H26C 0.9600
C28 C29 1.3935(16)
C28 C33 1.3996(14)
C29 C30 1.3852(18)
C29 H29 0.9300
C30 C31 1.393(2)
C30 H30 0.9300
C31 C32 1.383(2)
C31 H31 0.9300
C32 C33 1.3828(17)
C32 H32 0.9300
C33 H33 0.9300
